data_7036022
loop_
_publ_author_name
'Tacke, Reinhold'
'Kobelt, Claudia'
'Baus, Johannes A.'
'Bertermann, R\"udiger'
'Burschka, Christian'

_publ_section_title
;
 Synthesis, structure and reactivity of a donor-stabilised silylene with a
 bulky bidentate benzamidinato ligand.
;
_journal_issue 33
_journal_name_full 'Dalton transactions (Cambridge, England : 2003)'
_journal_page_first 14959
_journal_page_last 14974
_journal_paper_doi 10.1039/c5dt01581b
_journal_volume 44
_journal_year 2015
_chemical_formula_moiety 'C33 H45 N3 Si Te'
_chemical_formula_sum 'C33 H45 N3 Si Te'
_chemical_formula_weight 639.41
_chemical_name_systematic
;
 ?
;
_space_group_crystal_system monoclinic
_space_group_IT_number 14
_space_group_name_Hall '-P 2ybc'
_space_group_name_H-M_alt 'P 1 21/c 1'
_symmetry_space_group_name_Hall '-P 2ybc'
_symmetry_space_group_name_H-M 'P 1 21/c 1'
_atom_sites_solution_hydrogens geom
_audit_creation_method SHELXL-2013
_audit_update_record
;
2015-04-23 deposited with the CCDC.
2015-06-05 downloaded from the CCDC.
;
_cell_angle_alpha 90
_cell_angle_beta 113.408(18)
_cell_angle_gamma 90
_cell_formula_units_Z 4
_cell_length_a 20.332(11)
_cell_length_b 9.991(4)
_cell_length_c 17.444(6)
_cell_measurement_reflns_used 9850
_cell_measurement_temperature 100(2)
_cell_measurement_theta_max 28.50
_cell_measurement_theta_min 2.31
_cell_volume 3252(2)
_computing_cell_refinement 'Bruker SAINT'
_computing_data_collection 'Bruker APEX2'
_computing_data_reduction 'Bruker SAINT'
_computing_molecular_graphics 'ORTEP & POV-Ray'
_computing_publication_material 'Bruker SHELXTL'
_computing_structure_refinement 'SHELXL-2013 (Sheldrick, 2013)'
_computing_structure_solution 'SHELXS-2013 (Sheldrick, 2013)'
_diffrn_ambient_temperature 100(2)
_diffrn_measured_fraction_theta_full 0.999
_diffrn_measured_fraction_theta_max 0.999
_diffrn_measurement_device_type 'Bruker APEX-II CCD'
_diffrn_measurement_method '\f and \w scans'
_diffrn_radiation_monochromator graphite
_diffrn_radiation_source 'rotating anode'
_diffrn_radiation_type MoK\a
_diffrn_radiation_wavelength 0.71073
_diffrn_reflns_av_R_equivalents 0.0491
_diffrn_reflns_av_unetI/netI 0.0350
_diffrn_reflns_laue_measured_fraction_full 0.999
_diffrn_reflns_laue_measured_fraction_max 0.999
_diffrn_reflns_limit_h_max 25
_diffrn_reflns_limit_h_min -25
_diffrn_reflns_limit_k_max 12
_diffrn_reflns_limit_k_min -12
_diffrn_reflns_limit_l_max 21
_diffrn_reflns_limit_l_min -21
_diffrn_reflns_number 34122
_diffrn_reflns_point_group_measured_fraction_full 0.999
_diffrn_reflns_point_group_measured_fraction_max 0.999
_diffrn_reflns_theta_full 26.000
_diffrn_reflns_theta_max 26.022
_diffrn_reflns_theta_min 1.091
_exptl_absorpt_coefficient_mu 0.976
_exptl_absorpt_correction_T_max 0.7457
_exptl_absorpt_correction_T_min 0.5595
_exptl_absorpt_correction_type multi-scan
_exptl_absorpt_process_details 'Sadabs 2008/1 (Bruker 2008)'
_exptl_crystal_colour colourless
_exptl_crystal_density_diffrn 1.306
_exptl_crystal_description block
_exptl_crystal_F_000 1320
_exptl_crystal_size_max 0.511
_exptl_crystal_size_mid 0.317
_exptl_crystal_size_min 0.186
_refine_diff_density_max 0.786
_refine_diff_density_min -1.058
_refine_diff_density_rms 0.099
_refine_ls_extinction_method none
_refine_ls_goodness_of_fit_ref 0.825
_refine_ls_hydrogen_treatment constr
_refine_ls_matrix_type full
_refine_ls_number_parameters 353
_refine_ls_number_reflns 6399
_refine_ls_number_restraints 0
_refine_ls_restrained_S_all 0.825
_refine_ls_R_factor_all 0.0371
_refine_ls_R_factor_gt 0.0289
_refine_ls_shift/su_max 0.000
_refine_ls_shift/su_mean 0.000
_refine_ls_structure_factor_coef Fsqd
_refine_ls_weighting_details 'w=1/[\s^2^(Fo^2^)+(0.1000P)^2^] where P=(Fo^2^+2Fc^2^)/3'
_refine_ls_weighting_scheme calc
_refine_ls_wR_factor_gt 0.0904
_refine_ls_wR_factor_ref 0.1043
_reflns_Friedel_coverage 0.000
_reflns_number_gt 5510
_reflns_number_total 6399
_reflns_threshold_expression 'I > 2\s(I)'
_cod_data_source_file c5dt01581b1.cif
_cod_data_source_block KOB48B
_cod_depositor_comments 'Adding full bibliography for 7036018--7036028.cif.'
_cod_database_code 7036022
_shelx_space_group_comment
;
The symmetry employed for this shelxl refinement is uniquely defined
by the following loop, which should always be used as a source of
symmetry information in preference to the above space-group names.
They are only intended as comments.
;
_shelx_estimated_absorpt_t_min 0.635
_shelx_estimated_absorpt_t_max 0.839
_shelxl_version_number 2013-4

loop_
_space_group_symop_operation_xyz
'x, y, z'
'-x, y+1/2, -z+1/2'
'-x, -y, -z'
'x, -y-1/2, z-1/2'

loop_
_atom_site_label
_atom_site_type_symbol
_atom_site_fract_x
_atom_site_fract_y
_atom_site_fract_z
_atom_site_U_iso_or_equiv
_atom_site_adp_type
_atom_site_occupancy
_atom_site_site_symmetry_order
_atom_site_calc_flag
_atom_site_refinement_flags_posn
_atom_site_refinement_flags_adp
Te Te 0.31749(2) 0.15732(2) 0.04223(2) 0.02442(9) Uani 1 1 d . .
Si Si 0.30035(3) -0.06521(6) -0.00636(4) 0.01404(14) Uani 1 1 d . .
N1 N 0.21129(9) -0.12337(19) -0.08610(11) 0.0116(4) Uani 1 1 d . .
N2 N 0.30819(9) -0.09790(19) -0.10678(11) 0.0129(4) Uani 1 1 d . .
N3 N 0.33687(11) -0.1885(2) 0.06483(12) 0.0201(4) Uani 1 1 d . .
C1 C 0.23824(11) -0.1286(2) -0.14460(14) 0.0126(4) Uani 1 1 d . .
C2 C 0.20008(12) -0.1659(2) -0.23320(14) 0.0137(5) Uani 1 1 d . .
C3 C 0.12920(12) -0.1257(2) -0.27866(14) 0.0164(5) Uani 1 1 d . .
H3 H 0.1051 -0.0722 -0.2529 0.020 Uiso 1 1 calc R U
C4 C 0.09436(14) -0.1644(2) -0.36128(16) 0.0226(6) Uani 1 1 d . .
H4 H 0.0467 -0.1351 -0.3927 0.027 Uiso 1 1 calc R U
C5 C 0.12858(13) -0.2456(3) -0.39844(15) 0.0261(6) Uani 1 1 d . .
H5 H 0.1041 -0.2730 -0.4549 0.031 Uiso 1 1 calc R U
C6 C 0.19879(14) -0.2868(3) -0.35302(16) 0.0281(6) Uani 1 1 d . .
H6 H 0.2224 -0.3422 -0.3785 0.034 Uiso 1 1 calc R U
C7 C 0.23426(12) -0.2472(3) -0.27076(14) 0.0205(5) Uani 1 1 d . .
H7 H 0.2821 -0.2757 -0.2398 0.025 Uiso 1 1 calc R U
C8 C 0.13945(12) -0.1595(2) -0.09735(13) 0.0112(4) Uani 1 1 d . .
C9 C 0.09330(11) -0.0584(2) -0.09204(12) 0.0113(4) Uani 1 1 d . .
C10 C 0.02364(11) -0.0923(2) -0.10362(13) 0.0145(4) Uani 1 1 d . .
H10 H -0.0077 -0.0246 -0.0998 0.017 Uiso 1 1 calc R U
C11 C -0.00098(11) -0.2233(2) -0.12069(14) 0.0160(5) Uani 1 1 d . .
H11 H -0.0487 -0.2452 -0.1285 0.019 Uiso 1 1 calc R U
C12 C 0.04502(13) -0.3208(2) -0.12614(14) 0.0156(5) Uani 1 1 d . .
H12 H 0.0281 -0.4102 -0.1380 0.019 Uiso 1 1 calc R U
C13 C 0.11564(11) -0.2929(2) -0.11480(13) 0.0128(4) Uani 1 1 d . .
C14 C 0.11539(12) 0.0886(2) -0.07777(14) 0.0151(4) Uani 1 1 d . .
H14 H 0.1674 0.0948 -0.0669 0.018 Uiso 1 1 calc R U
C15 C 0.07336(15) 0.1705(2) -0.15581(16) 0.0224(5) Uani 1 1 d . .
H15A H 0.0824 0.1353 -0.2031 0.034 Uiso 1 1 calc R U
H15B H 0.0886 0.2642 -0.1462 0.034 Uiso 1 1 calc R U
H15C H 0.0220 0.1645 -0.1682 0.034 Uiso 1 1 calc R U
C16 C 0.10507(15) 0.1450(2) -0.00174(16) 0.0224(5) Uani 1 1 d . .
H16A H 0.1238 0.2366 0.0090 0.034 Uiso 1 1 calc R U
H16B H 0.1308 0.0890 0.0471 0.034 Uiso 1 1 calc R U
H16C H 0.0539 0.1457 -0.0127 0.034 Uiso 1 1 calc R U
C17 C 0.16109(12) -0.4082(2) -0.12190(14) 0.0178(5) Uani 1 1 d . .
H17 H 0.2086 -0.3716 -0.1161 0.021 Uiso 1 1 calc R U
C18 C 0.12692(13) -0.4775(2) -0.20727(15) 0.0232(5) Uani 1 1 d . .
H18A H 0.1209 -0.4125 -0.2516 0.035 Uiso 1 1 calc R U
H18B H 0.0800 -0.5136 -0.2145 0.035 Uiso 1 1 calc R U
H18C H 0.1580 -0.5506 -0.2102 0.035 Uiso 1 1 calc R U
C19 C 0.17390(13) -0.5086(2) -0.05016(14) 0.0246(6) Uani 1 1 d . .
H19A H 0.1279 -0.5459 -0.0547 0.037 Uiso 1 1 calc R U
H19B H 0.1969 -0.4626 0.0036 0.037 Uiso 1 1 calc R U
H19C H 0.2050 -0.5811 -0.0538 0.037 Uiso 1 1 calc R U
C20 C 0.35384(11) -0.0575(2) -0.14857(13) 0.0133(4) Uani 1 1 d . .
C21 C 0.41551(12) -0.1347(2) -0.13428(14) 0.0153(5) Uani 1 1 d . .
C22 C 0.45855(12) -0.0990(3) -0.17638(14) 0.0197(5) Uani 1 1 d . .
H22 H 0.5010 -0.1485 -0.1669 0.024 Uiso 1 1 calc R U
C23 C 0.44045(12) 0.0074(3) -0.23184(14) 0.0218(5) Uani 1 1 d . .
H23 H 0.4693 0.0279 -0.2618 0.026 Uiso 1 1 calc R U
C24 C 0.38090(12) 0.0832(3) -0.24357(15) 0.0217(5) Uani 1 1 d . .
H24 H 0.3693 0.1564 -0.2814 0.026 Uiso 1 1 calc R U
C25 C 0.33673(11) 0.0551(2) -0.20102(13) 0.0172(5) Uani 1 1 d . .
C26 C 0.43620(12) -0.2516(2) -0.07350(14) 0.0187(5) Uani 1 1 d . .
H26 H 0.3919 -0.2835 -0.0675 0.022 Uiso 1 1 calc R U
C27 C 0.46742(17) -0.3699(3) -0.10410(18) 0.0337(7) Uani 1 1 d . .
H27A H 0.4344 -0.3949 -0.1607 0.051 Uiso 1 1 calc R U
H27B H 0.4741 -0.4463 -0.0665 0.051 Uiso 1 1 calc R U
H27C H 0.5137 -0.3441 -0.1047 0.051 Uiso 1 1 calc R U
C28 C 0.48909(13) -0.2042(3) 0.01254(15) 0.0244(5) Uani 1 1 d . .
H28A H 0.5340 -0.1763 0.0089 0.037 Uiso 1 1 calc R U
H28B H 0.4987 -0.2776 0.0528 0.037 Uiso 1 1 calc R U
H28C H 0.4684 -0.1284 0.0309 0.037 Uiso 1 1 calc R U
C29 C 0.27548(14) 0.1510(2) -0.21217(18) 0.0247(6) Uani 1 1 d . .
H29 H 0.2497 0.1181 -0.1776 0.030 Uiso 1 1 calc R U
C30 C 0.22167(15) 0.1597(3) -0.3034(2) 0.0385(8) Uani 1 1 d . .
H30A H 0.2452 0.1988 -0.3375 0.058 Uiso 1 1 calc R U
H30B H 0.1811 0.2161 -0.3069 0.058 Uiso 1 1 calc R U
H30C H 0.2043 0.0697 -0.3240 0.058 Uiso 1 1 calc R U
C31 C 0.30585(15) 0.2912(3) -0.1807(2) 0.0361(7) Uani 1 1 d . .
H31A H 0.3295 0.3267 -0.2156 0.054 Uiso 1 1 calc R U
H31B H 0.3407 0.2850 -0.1227 0.054 Uiso 1 1 calc R U
H31C H 0.2667 0.3511 -0.1838 0.054 Uiso 1 1 calc R U
C32 C 0.33446(16) -0.3307(3) 0.04683(17) 0.0271(6) Uani 1 1 d . .
H32A H 0.3062 -0.3456 -0.0128 0.041 Uiso 1 1 calc R U
H32B H 0.3123 -0.3784 0.0796 0.041 Uiso 1 1 calc R U
H32C H 0.3833 -0.3641 0.0616 0.041 Uiso 1 1 calc R U
C33 C 0.38159(15) -0.1619(3) 0.15274(16) 0.0294(7) Uani 1 1 d . .
H33A H 0.4311 -0.1888 0.1649 0.044 Uiso 1 1 calc R U
H33B H 0.3634 -0.2130 0.1882 0.044 Uiso 1 1 calc R U
H33C H 0.3802 -0.0661 0.1641 0.044 Uiso 1 1 calc R U

loop_
_atom_site_aniso_label
_atom_site_aniso_U_11
_atom_site_aniso_U_22
_atom_site_aniso_U_33
_atom_site_aniso_U_23
_atom_site_aniso_U_13
_atom_site_aniso_U_12
Te 0.01278(12) 0.02782(13) 0.02896(13) -0.01459(6) 0.00437(9) -0.00333(6)
Si 0.0084(3) 0.0209(3) 0.0118(3) -0.0017(2) 0.0029(2) -0.0018(2)
N1 0.0078(9) 0.0147(9) 0.0116(9) -0.0003(7) 0.0031(7) -0.0002(7)
N2 0.0072(8) 0.0185(10) 0.0122(8) 0.0003(7) 0.0030(7) -0.0002(7)
N3 0.0118(9) 0.0308(11) 0.0131(9) 0.0035(8) -0.0001(8) -0.0027(9)
C1 0.0094(10) 0.0112(10) 0.0165(11) 0.0011(8) 0.0044(9) 0.0022(8)
C2 0.0100(11) 0.0178(12) 0.0116(11) -0.0003(8) 0.0025(9) -0.0031(8)
C3 0.0134(11) 0.0210(12) 0.0149(11) 0.0005(9) 0.0059(9) 0.0010(9)
C4 0.0148(12) 0.0339(15) 0.0154(12) 0.0026(9) 0.0020(10) -0.0027(9)
C5 0.0207(12) 0.0412(16) 0.0145(11) -0.0067(10) 0.0050(10) -0.0079(11)
C6 0.0214(13) 0.0436(17) 0.0231(13) -0.0096(12) 0.0127(11) -0.0042(12)
C7 0.0143(11) 0.0301(14) 0.0180(12) -0.0041(9) 0.0073(9) -0.0007(10)
C8 0.0076(10) 0.0177(12) 0.0072(10) 0.0019(7) 0.0017(8) -0.0014(7)
C9 0.0098(10) 0.0127(11) 0.0100(9) 0.0023(8) 0.0025(8) 0.0000(8)
C10 0.0104(10) 0.0186(12) 0.0135(10) 0.0009(8) 0.0039(8) 0.0018(9)
C11 0.0096(10) 0.0209(12) 0.0175(11) -0.0015(9) 0.0052(9) -0.0059(9)
C12 0.0157(12) 0.0152(11) 0.0134(11) 0.0011(8) 0.0030(9) -0.0048(9)
C13 0.0127(10) 0.0141(11) 0.0104(10) -0.0001(8) 0.0034(8) 0.0002(8)
C14 0.0125(10) 0.0150(11) 0.0172(11) -0.0022(8) 0.0054(9) -0.0028(8)
C15 0.0284(14) 0.0123(12) 0.0228(13) 0.0019(9) 0.0062(11) 0.0006(9)
C16 0.0294(14) 0.0189(13) 0.0197(12) -0.0048(9) 0.0107(11) -0.0038(10)
C17 0.0149(11) 0.0156(12) 0.0203(11) -0.0009(9) 0.0042(9) 0.0006(9)
C18 0.0215(12) 0.0209(12) 0.0240(12) -0.0071(10) 0.0055(10) 0.0007(10)
C19 0.0225(13) 0.0167(13) 0.0276(13) 0.0009(10) 0.0027(11) -0.0001(10)
C20 0.0078(10) 0.0219(12) 0.0106(10) -0.0019(8) 0.0040(8) -0.0023(8)
C21 0.0091(10) 0.0221(12) 0.0126(10) -0.0040(8) 0.0019(9) -0.0014(8)
C22 0.0099(10) 0.0282(13) 0.0219(12) -0.0061(10) 0.0070(9) -0.0019(9)
C23 0.0156(11) 0.0336(15) 0.0181(11) -0.0029(10) 0.0089(9) -0.0065(10)
C24 0.0171(11) 0.0287(14) 0.0190(11) 0.0053(10) 0.0069(10) -0.0041(10)
C25 0.0098(10) 0.0246(13) 0.0148(10) 0.0013(9) 0.0024(8) -0.0025(9)
C26 0.0116(11) 0.0238(13) 0.0188(11) 0.0011(9) 0.0041(9) 0.0026(9)
C27 0.0415(17) 0.0312(15) 0.0270(14) 0.0020(11) 0.0121(13) 0.0154(13)
C28 0.0171(12) 0.0337(14) 0.0182(12) 0.0006(11) 0.0025(10) 0.0011(11)
C29 0.0141(12) 0.0281(14) 0.0309(14) 0.0146(10) 0.0079(11) 0.0062(9)
C30 0.0158(14) 0.053(2) 0.0404(18) 0.0295(14) 0.0041(13) 0.0058(11)
C31 0.0275(15) 0.0280(15) 0.0556(19) 0.0118(14) 0.0197(14) 0.0113(12)
C32 0.0195(13) 0.0310(16) 0.0230(14) 0.0122(10) 0.0001(11) -0.0012(10)
C33 0.0186(13) 0.0525(19) 0.0135(12) 0.0037(10) 0.0027(11) -0.0012(11)

loop_
_atom_type_symbol
_atom_type_description
_atom_type_scat_dispersion_real
_atom_type_scat_dispersion_imag
_atom_type_scat_source
C C 0.0033 0.0016 'International Tables Vol C Tables 4.2.6.8 and 6.1.1.4'
H H 0.0000 0.0000 'International Tables Vol C Tables 4.2.6.8 and 6.1.1.4'
N N 0.0061 0.0033 'International Tables Vol C Tables 4.2.6.8 and 6.1.1.4'
Si Si 0.0817 0.0704 'International Tables Vol C Tables 4.2.6.8 and 6.1.1.4'
Te Te -0.5308 1.6751 'International Tables Vol C Tables 4.2.6.8 and 6.1.1.4'

loop_
_geom_angle_atom_site_label_1
_geom_angle_atom_site_label_2
_geom_angle_atom_site_label_3
_geom_angle
N3 Si N2 112.80(10)
N3 Si N1 109.22(10)
N2 Si N1 70.46(8)
N3 Si C1 117.48(10)
N2 Si C1 35.35(8)
N1 Si C1 35.17(8)
N3 Si Te 117.57(8)
N2 Si Te 116.83(7)
N1 Si Te 121.21(6)
C1 Si Te 124.94(6)
C1 N1 C8 125.94(18)
C1 N1 Si 90.60(14)
C8 N1 Si 143.42(14)
C1 N2 C20 125.58(18)
C1 N2 Si 91.87(14)
C20 N2 Si 137.88(15)
C32 N3 C33 111.0(2)
C32 N3 Si 125.80(17)
C33 N3 Si 122.95(19)
N1 C1 N2 106.91(19)
N1 C1 C2 127.2(2)
N2 C1 C2 125.8(2)
N1 C1 Si 54.23(11)
N2 C1 Si 52.78(11)
C2 C1 Si 178.24(17)
C7 C2 C3 119.7(2)
C7 C2 C1 119.2(2)
C3 C2 C1 121.1(2)
C4 C3 C2 119.7(2)
C3 C4 C5 120.4(2)
C4 C5 C6 119.9(2)
C7 C6 C5 120.0(2)
C6 C7 C2 120.3(2)
C9 C8 C13 120.8(2)
C9 C8 N1 118.56(18)
C13 C8 N1 120.60(19)
C10 C9 C8 118.9(2)
C10 C9 C14 118.32(19)
C8 C9 C14 122.74(19)
C11 C10 C9 121.3(2)
C12 C11 C10 118.9(2)
C11 C12 C13 122.4(2)
C12 C13 C8 117.7(2)
C12 C13 C17 117.6(2)
C8 C13 C17 124.7(2)
C15 C14 C9 110.24(18)
C15 C14 C16 110.8(2)
C9 C14 C16 111.30(18)
C13 C17 C18 111.53(18)
C13 C17 C19 109.90(19)
C18 C17 C19 111.0(2)
C25 C20 C21 121.8(2)
C25 C20 N2 120.62(19)
C21 C20 N2 117.56(19)
C22 C21 C20 117.9(2)
C22 C21 C26 120.4(2)
C20 C21 C26 121.7(2)
C23 C22 C21 121.1(2)
C24 C23 C22 120.1(2)
C23 C24 C25 121.5(2)
C24 C25 C20 117.4(2)
C24 C25 C29 118.0(2)
C20 C25 C29 124.5(2)
C21 C26 C28 109.7(2)
C21 C26 C27 112.8(2)
C28 C26 C27 110.6(2)
C25 C29 C30 112.2(2)
C25 C29 C31 109.6(2)
C30 C29 C31 109.7(2)

loop_
_geom_bond_atom_site_label_1
_geom_bond_atom_site_label_2
_geom_bond_distance
Te Si 2.3555(11)
Si N3 1.697(2)
Si N2 1.8500(19)
Si N1 1.884(2)
Si C1 2.322(2)
N1 C1 1.337(3)
N1 C8 1.440(3)
N2 C1 1.344(3)
N2 C20 1.447(3)
N3 C32 1.451(3)
N3 C33 1.463(3)
C1 C2 1.475(3)
C2 C7 1.391(3)
C2 C3 1.400(3)
C3 C4 1.384(3)
C4 C5 1.386(4)
C5 C6 1.392(4)
C6 C7 1.383(3)
C8 C9 1.407(3)
C8 C13 1.410(3)
C9 C10 1.391(3)
C9 C14 1.526(3)
C10 C11 1.391(3)
C11 C12 1.380(3)
C12 C13 1.398(3)
C13 C17 1.512(3)
C14 C15 1.526(3)
C14 C16 1.531(3)
C17 C18 1.535(3)
C17 C19 1.543(3)
C20 C25 1.404(3)
C20 C21 1.408(3)
C21 C22 1.394(3)
C21 C26 1.520(3)
C22 C23 1.385(4)
C23 C24 1.373(3)
C24 C25 1.402(3)
C25 C29 1.521(3)
C26 C28 1.533(3)
C26 C27 1.534(3)
C29 C30 1.534(4)
C29 C31 1.542(4)

loop_
_geom_torsion_atom_site_label_1
_geom_torsion_atom_site_label_2
_geom_torsion_atom_site_label_3
_geom_torsion_atom_site_label_4
_geom_torsion
N3 Si N1 C1 -110.71(14)
N2 Si N1 C1 -2.55(13)
Te Si N1 C1 107.63(12)
N3 Si N1 C8 66.9(3)
N2 Si N1 C8 175.0(3)
C1 Si N1 C8 177.6(3)
Te Si N1 C8 -74.8(3)
N3 Si N2 C1 105.81(15)
N1 Si N2 C1 2.53(13)
Te Si N2 C1 -113.36(12)
N3 Si N2 C20 -99.5(2)
N1 Si N2 C20 157.2(2)
C1 Si N2 C20 154.7(3)
Te Si N2 C20 41.3(2)
N2 Si N3 C32 -37.1(2)
N1 Si N3 C32 39.1(2)
C1 Si N3 C32 1.7(2)
Te Si N3 C32 -177.63(19)
N2 Si N3 C33 136.61(19)
N1 Si N3 C33 -147.14(19)
C1 Si N3 C33 175.48(18)
Te Si N3 C33 -3.9(2)
C8 N1 C1 N2 -174.75(19)
Si N1 C1 N2 3.45(17)
C8 N1 C1 C2 3.0(3)
Si N1 C1 C2 -178.8(2)
C8 N1 C1 Si -178.2(2)
C20 N2 C1 N1 -162.9(2)
Si N2 C1 N1 -3.52(17)
C20 N2 C1 C2 19.3(3)
Si N2 C1 C2 178.66(19)
C20 N2 C1 Si -159.4(2)
N1 C1 C2 C7 -138.4(2)
N2 C1 C2 C7 39.0(3)
N1 C1 C2 C3 38.7(3)
N2 C1 C2 C3 -143.9(2)
C7 C2 C3 C4 -1.7(3)
C1 C2 C3 C4 -178.8(2)
C2 C3 C4 C5 1.8(4)
C3 C4 C5 C6 -1.1(4)
C4 C5 C6 C7 0.2(4)
C5 C6 C7 C2 -0.2(4)
C3 C2 C7 C6 0.9(4)
C1 C2 C7 C6 178.0(2)
C1 N1 C8 C9 -113.5(2)
Si N1 C8 C9 69.5(3)
C1 N1 C8 C13 65.3(3)
Si N1 C8 C13 -111.6(3)
C13 C8 C9 C10 0.5(3)
N1 C8 C9 C10 179.40(18)
C13 C8 C9 C14 -176.76(19)
N1 C8 C9 C14 2.1(3)
C8 C9 C10 C11 -0.4(3)
C14 C9 C10 C11 177.04(19)
C9 C10 C11 C12 0.0(3)
C10 C11 C12 C13 0.3(3)
C11 C12 C13 C8 -0.1(3)
C11 C12 C13 C17 179.7(2)
C9 C8 C13 C12 -0.3(3)
N1 C8 C13 C12 -179.15(19)
C9 C8 C13 C17 179.88(19)
N1 C8 C13 C17 1.0(3)
C10 C9 C14 C15 -65.7(3)
C8 C9 C14 C15 111.6(2)
C10 C9 C14 C16 57.6(3)
C8 C9 C14 C16 -125.0(2)
C12 C13 C17 C18 57.7(3)
C8 C13 C17 C18 -122.5(2)
C12 C13 C17 C19 -65.9(2)
C8 C13 C17 C19 113.9(2)
C1 N2 C20 C25 57.7(3)
Si N2 C20 C25 -90.6(3)
C1 N2 C20 C21 -122.5(2)
Si N2 C20 C21 89.2(3)
C25 C20 C21 C22 -2.2(3)
N2 C20 C21 C22 177.99(19)
C25 C20 C21 C26 176.3(2)
N2 C20 C21 C26 -3.4(3)
C20 C21 C22 C23 -1.3(3)
C26 C21 C22 C23 -179.9(2)
C21 C22 C23 C24 2.7(4)
C22 C23 C24 C25 -0.6(4)
C23 C24 C25 C20 -2.8(3)
C23 C24 C25 C29 175.0(2)
C21 C20 C25 C24 4.2(3)
N2 C20 C25 C24 -176.0(2)
C21 C20 C25 C29 -173.4(2)
N2 C20 C25 C29 6.4(3)
C22 C21 C26 C28 84.5(3)
C20 C21 C26 C28 -94.0(3)
C22 C21 C26 C27 -39.3(3)
C20 C21 C26 C27 142.2(2)
C24 C25 C29 C30 61.0(3)
C20 C25 C29 C30 -121.4(2)
C24 C25 C29 C31 -61.1(3)
C20 C25 C29 C31 116.4(3)
